data_2200119
loop_
_publ_author_name
'Mustaphi, N. E.'
'Ferfra, S.'
'Essassi, E. M.'
'Pierrot, M.'

_publ_section_title
;
 1,4-Diallylquinoxaline-2,3(1<i>H</i>,4<i>H</i>)-dione
;
_journal_issue 2
_journal_name_full 'Acta Crystallographica Section E'
_journal_page_first o176
_journal_page_last o177
_journal_paper_doi 10.1107/S1600536801001076
_journal_volume 57
_journal_year 2001
_chemical_formula_moiety 'C14 H14 N2 O2'
_chemical_formula_sum 'C14 H14 N2 O2'
_chemical_formula_weight 242.28
_chemical_name_systematic
;
 ?
;
_space_group_IT_number 14
_symmetry_cell_setting monoclinic
_symmetry_space_group_name_Hall '-P 2ybc'
_symmetry_space_group_name_H-M 'P 1 21/c 1'
_cell_angle_alpha 90.0
_cell_angle_beta 117.883(2)
_cell_angle_gamma 90.0
_cell_formula_units_Z 4
_cell_length_a 9.3000(5)
_cell_length_b 15.2215(5)
_cell_length_c 9.7195(5)
_cell_measurement_reflns_used 8419
_cell_measurement_temperature 298
_cell_measurement_theta_max 26.3
_cell_measurement_theta_min 1
_cell_volume 1216.16(10)
_computing_data_collection 'KappaCCD Reference Manual (Nonius, 1998)'
_computing_data_reduction 'DENZO and SCALEPAK (Otwinowski & Minor, 1997)'
_computing_molecular_graphics 'ORTEPII (Johnson, 1976)'
_computing_publication_material maXus
_computing_structure_refinement 'maxus (Mackay et al., 1999)'
_computing_structure_solution 'SIR92 (Altomare et al., 1994)'
_diffrn_measurement_device KappaCCD
_diffrn_measurement_method '\f scan'
_diffrn_radiation_source 'fine-focus sealed tube'
_diffrn_radiation_type MoK\a
_diffrn_reflns_av_R_equivalents .040
_diffrn_reflns_limit_h_max 11
_diffrn_reflns_limit_h_min 0
_diffrn_reflns_limit_k_max 18
_diffrn_reflns_limit_k_min 0
_diffrn_reflns_limit_l_max 10
_diffrn_reflns_limit_l_min -12
_diffrn_reflns_number 2459
_diffrn_reflns_theta_max 26.29
_exptl_absorpt_coefficient_mu .09
_exptl_absorpt_correction_type none
_exptl_crystal_colour Colourless
_exptl_crystal_density_diffrn 1.323
_exptl_crystal_density_method 'not measured'
_exptl_crystal_description Prism
_exptl_crystal_F_000 512
_exptl_crystal_size_max .40
_exptl_crystal_size_mid .35
_exptl_crystal_size_min .20
_refine_diff_density_max .17
_refine_diff_density_min -.14
_refine_ls_extinction_method none
_refine_ls_goodness_of_fit_all 1.166
_refine_ls_goodness_of_fit_ref 1.166
_refine_ls_hydrogen_treatment noref
_refine_ls_matrix_type full
_refine_ls_number_parameters 163
_refine_ls_number_reflns 1939
_refine_ls_R_factor_all .064
_refine_ls_R_factor_gt .049
_refine_ls_shift/su_max .022
_refine_ls_shift/su_mean .004
_refine_ls_structure_factor_coef Fsqd
_refine_ls_weighting_details 'w = 1/(\s^2^(Fo^2^)+0.03Fo^2^)'
_refine_ls_weighting_scheme sigma
_refine_ls_wR_factor_all .064
_refine_ls_wR_factor_ref .064
_reflns_number_gt 1939
_reflns_number_total 2352
_reflns_threshold_expression I>3\s(I)
_cod_data_source_file cf6031.cif
_cod_data_source_block I
_cod_depositor_comments
;
The following automatic conversions were performed:
'_symmetry_cell_setting' value 'Monoclinic' changed to 'monoclinic'
according to '/home/saulius/struct/CIF-dictionaries/cif_core.dic'
dictionary named 'cif_core.dic' version 2.4.1 from 2010-06-29.

Automatic conversion script
Id: cif_fix_enum 1527 2010-12-29 10:47:43Z saulius 

The following automatic conversions were performed:

'_atom_site_adp_type' tag value 'Uij' was replaced with 'Uani' value
18 times.

Automatic conversion script
Id: cif_fix_values 1646 2011-03-28 12:23:43Z adriana 

The following automatic conversions were performed:

'_symmetry_cell_setting' value 'Monoclinic' changed to 'monoclinic'
according to /home/saulius/struct/CIF-dictionaries/cif_core.dic
dictionary named 'cif_core.dic' version 2.4.1 from 2010-06-29.

Automatic conversion script
Id: cif_fix_values 1715 2011-07-08 13:25:40Z adriana 
;
_cod_original_cell_volume 1216.20(10)
_cod_original_sg_symbol_H-M 'P 21/c'
_cod_database_code 2200119
_cod_database_fobs_code 2200119

loop_
_symmetry_equiv_pos_as_xyz
+X,+Y,+Z
-X,-Y,-Z
'-X,+Y+ 1/2,-Z+ 1/2'
'+X,-Y+ 1/2,+Z+ 1/2'

loop_
_atom_site_label
_atom_site_fract_x
_atom_site_fract_y
_atom_site_fract_z
_atom_site_U_iso_or_equiv
_atom_site_adp_type
_atom_site_occupancy
O14 .85696(5) -.04852(2) .32547(5) .0824(2) Uani 1.00
O15 1.07376(5) .02847(2) .25103(5) .0850(2) Uani 1.00
N1 .76808(4) .08507(2) .35808(4) .04602(19) Uani 1.00
N4 .98845(4) .16385(2) .27648(4) .04288(18) Uani 1.00
C2 .86428(6) .03162(3) .32342(6) .0529(2) Uani 1.00
C3 .98396(5) .07448(3) .28060(5) .0524(2) Uani 1.00
C5 .88959(4) .21695(3) .31653(4) .0359(2) Uani 1.00
C6 .90080(5) .30850(3) .31747(5) .0438(2) Uani 1.00
C7 .80387(5) .35919(3) .35761(5) .0497(2) Uani 1.00
C8 .69490(5) .31999(3) .39716(6) .0514(2) Uani 1.00
C9 .68261(5) .23001(3) .39763(5) .0459(2) Uani 1.00
C10 .77982(4) .17733(3) .35785(5) .0372(2) Uani 1.00
C11 .65263(6) .04392(3) .40239(6) .0624(3) Uani 1.00
C12 .48081(6) .04530(3) .27624(7) .0668(3) Uani 1.00
C13 .42997(6) .06273(4) .13123(7) .0715(3) Uani 1.00
C16 1.10207(5) .20509(3) .22986(5) .0543(3) Uani 1.00
C17 1.25717(5) .23463(4) .36380(6) .0620(3) Uani 1.00
C18 1.31233(6) .21249(3) .50775(6) .0621(3) Uani 1.00
H6 .97694 .33594 .29022 .05937 Uiso 1.00
H7 .81264 .42204 .35828 .06433 Uiso 1.00
H8 .62649 .35561 .42395 .06700 Uiso 1.00
H9 .60694 .20318 .42618 .06244 Uiso 1.00
H12 .39397 .03243 .30029 .08121 Uiso 1.00
H17 1.32656 .27431 .34538 .07745 Uiso 1.00
H11A .66065 .07496 .49169 .07699 Uiso 1.00
H11B .68690 -.01580 .43054 .07699 Uiso 1.00
H13A .30453 .06287 .04686 .08460 Uiso 1.00
H13B .50738 .08273 .08585 .08460 Uiso 1.00
H16A 1.04617 .25431 .16512 .07106 Uiso 1.00
H16B 1.12485 .16255 .16970 .07106 Uiso 1.00
H18A 1.41401 .23478 .58701 .07572 Uiso 1.00
H18B 1.24931 .17290 .53498 .07572 Uiso 1.00

loop_
_atom_site_aniso_label
_atom_site_aniso_U_11
_atom_site_aniso_U_22
_atom_site_aniso_U_33
_atom_site_aniso_U_12
_atom_site_aniso_U_13
_atom_site_aniso_U_23
O14 .0844(3) .0340(2) .1007(3) .00440(17) .0398(2) -.00202(19)
O15 .0732(2) .0648(2) .0980(3) .02095(19) .0480(2) -.0114(2)
N1 .0412(2) .0330(2) .0504(2) -.00009(15) .02017(18) .00457(17)
N4 .03480(19) .0449(2) .0391(2) .00347(15) .01812(16) -.00089(17)
C2 .0495(3) .0359(3) .0544(3) .0048(2) .0169(2) -.0004(2)
C3 .0438(3) .0483(3) .0485(3) .0111(2) .0156(2) -.0053(2)
C5 .02982(19) .0360(2) .0321(2) .00357(17) .01241(17) .00178(18)
C6 .0378(2) .0385(2) .0428(2) -.00016(18) .0175(2) .00514(19)
C7 .0460(2) .0328(2) .0543(3) .00359(19) .0202(2) .0036(2)
C8 .0432(2) .0422(3) .0557(3) .0066(2) .0240(2) -.0028(2)
C9 .0361(2) .0436(3) .0480(3) -.00037(19) .0225(2) .0006(2)
C10 .0329(2) .0313(2) .0357(2) .00095(16) .01253(18) .00276(18)
C11 .0643(3) .0409(3) .0661(3) -.0065(2) .0344(3) .0107(2)
C12 .0567(3) .0499(3) .0783(4) -.0185(2) .0375(3) -.0059(3)
C13 .0572(3) .0640(4) .0724(4) -.0123(3) .0257(3) -.0011(3)
C16 .0399(2) .0699(3) .0438(3) .0043(2) .0236(2) .0030(2)
C17 .0385(3) .0781(4) .0566(3) -.0035(2) .0233(2) .0047(3)
C18 .0496(3) .0644(3) .0526(3) -.0010(2) .0149(2) -.0017(3)

loop_
_atom_type_symbol
_atom_type_description
_atom_type_scat_dispersion_real
_atom_type_scat_dispersion_imag
_atom_type_scat_source
'C ' 'C ' .0033 .0016 'Waasmaier & Kirfel (1995)'
'H ' 'H ' .0000 .0000 'Waasmaier & Kirfel (1995)'
'N ' 'N ' .0061 .0033 'Waasmaier & Kirfel (1995)'
'O ' 'O ' .0106 .0060 'Waasmaier & Kirfel (1995)'

loop_
_diffrn_radiation_wavelength
.71073

loop_
_geom_angle_atom_site_label_1
_geom_angle_atom_site_label_2
_geom_angle_atom_site_label_3
_geom_angle
C2 N1 C10 122.30(4)
C2 N1 C11 118.14(4)
C10 N1 C11 119.52(4)
C3 N4 C5 122.14(4)
C3 N4 C16 118.14(4)
C5 N4 C16 119.72(4)
O14 C2 N1 122.93(5)
O14 C2 C3 119.37(4)
N1 C2 C3 117.69(4)
O15 C3 N4 122.10(5)
O15 C3 C2 119.39(5)
N4 C3 C2 118.51(4)
N4 C5 C6 121.18(4)
N4 C5 C10 119.40(4)
C6 C5 C10 119.41(4)
C5 C6 C7 120.33(4)
C6 C7 C8 120.13(4)
C7 C8 C9 120.41(4)
C8 C9 C10 120.49(4)
N1 C10 C5 119.90(3)
N1 C10 C9 120.87(4)
C5 C10 C9 119.23(4)
N1 C11 C12 113.68(4)
C11 C12 C13 127.34(5)
N4 C16 C17 113.64(4)
C16 C17 C18 126.89(5)

loop_
_geom_bond_atom_site_label_1
_geom_bond_atom_site_label_2
_geom_bond_site_symmetry_1
_geom_bond_site_symmetry_2
_geom_bond_distance
_geom_bond_publ_flag
O14 C2 . . 1.2225(5) ?
O15 C3 . . 1.2228(5) ?
N1 C2 . . 1.3630(6) ?
N1 C10 . . 1.4088(5) ?
N1 C11 . . 1.4706(5) ?
N4 C3 . . 1.3621(6) ?
N4 C5 . . 1.4089(5) ?
N4 C16 . . 1.4710(5) ?
C2 C3 . . 1.5069(7) ?
C5 C6 . . 1.3972(5) ?
C5 C10 . . 1.3967(5) ?
C6 C7 . . 1.3744(6) ?
C7 C8 . . 1.3767(6) ?
C8 C9 . . 1.3746(6) ?
C9 C10 . . 1.3916(5) ?
C11 C12 . . 1.4915(7) ?
C12 C13 . . 1.2873(7) ?
C16 C17 . . 1.4903(6) ?
C17 C18 . . 1.2895(7) ?

loop_
_cod_related_entry_id
_cod_related_entry_database
_cod_related_entry_code
1 ChemSpider 21133020
